data_2210002
loop_
_publ_author_name
'Tr\'avn\'i\<cek, Zden\<ek'
'Rosenker, Christopher J.'

_publ_section_title
;
 6-(2-Bromobenzylamino)purine monohydrate
;
_journal_coeditor_code SG2044
_journal_issue 8
_journal_name_full 'Acta Crystallographica Section E'
_journal_page_first o3393
_journal_page_last o3395
_journal_paper_doi 10.1107/S1600536806026419
_journal_volume 62
_journal_year 2006
_chemical_formula_iupac 'C12 H10 Br N5 , H2 O'
_chemical_formula_moiety 'C12 H10 Br N5 , H2 O'
_chemical_formula_sum 'C12 H12 Br N5 O'
_chemical_formula_weight 322.18
_chemical_name_systematic
;
6-(2-Bromobenzylamino)purine monohydrate
;
_space_group_IT_number 15
_symmetry_cell_setting monoclinic
_symmetry_space_group_name_Hall '-C 2yc'
_symmetry_space_group_name_H-M 'C 1 2/c 1'
_atom_sites_solution_hydrogens geom
_atom_sites_solution_primary direct
_atom_sites_solution_secondary difmap
_audit_creation_method SHELXL97
_cell_angle_alpha 90.00
_cell_angle_beta 100.877(9)
_cell_angle_gamma 90.00
_cell_formula_units_Z 8
_cell_length_a 21.9381(15)
_cell_length_b 15.1277(15)
_cell_length_c 7.6320(5)
_cell_measurement_reflns_used 4064
_cell_measurement_temperature 110(2)
_cell_measurement_theta_max 27.76
_cell_measurement_theta_min 1.59
_cell_volume 2487.4(3)
_computing_cell_refinement 'CrysAlis RED (Oxford Diffraction, 2002)'
_computing_data_collection 'CrysAlis CCD (Oxford Diffraction, 2002)'
_computing_data_reduction 'CrysAlis RED'
_computing_molecular_graphics 'DIAMOND (Brandenburg, 2006)'
_computing_publication_material 'SHELXL97 and DIAMOND'
_computing_structure_refinement 'SHELXL97 (Sheldrick, 1997)'
_computing_structure_solution 'SIR2002 (Burla <i>et al.</i>,  2002)'
_diffrn_ambient_temperature 110(2)
_diffrn_detector_area_resol_mean 16.3
_diffrn_measured_fraction_theta_full 0.998
_diffrn_measured_fraction_theta_max 0.998
_diffrn_measurement_device_type 'Oxford Xcalibur'
_diffrn_measurement_method 'rotation method, \w'
_diffrn_radiation_monochromator 'Enhance (Oxford Diffraction)'
_diffrn_radiation_source 'fine-focus sealed tube'
_diffrn_radiation_type MoK\a
_diffrn_radiation_wavelength 0.71073
_diffrn_reflns_av_R_equivalents 0.0422
_diffrn_reflns_av_sigmaI/netI 0.0274
_diffrn_reflns_limit_h_max 26
_diffrn_reflns_limit_h_min -25
_diffrn_reflns_limit_k_max 17
_diffrn_reflns_limit_k_min -17
_diffrn_reflns_limit_l_max 9
_diffrn_reflns_limit_l_min -7
_diffrn_reflns_number 8154
_diffrn_reflns_theta_full 25.05
_diffrn_reflns_theta_max 25.05
_diffrn_reflns_theta_min 2.69
_diffrn_standards_number 0
_exptl_absorpt_coefficient_mu 3.305
_exptl_absorpt_correction_T_max 0.438
_exptl_absorpt_correction_T_min 0.399
_exptl_absorpt_correction_type multi-scan
_exptl_absorpt_process_details '(Blessing, 1995)'
_exptl_crystal_colour colourless
_exptl_crystal_density_diffrn 1.721
_exptl_crystal_density_method 'not measured'
_exptl_crystal_description prism
_exptl_crystal_F_000 1296
_exptl_crystal_size_max 0.35
_exptl_crystal_size_mid 0.25
_exptl_crystal_size_min 0.25
_refine_diff_density_max 0.725
_refine_diff_density_min -0.422
_refine_ls_extinction_method none
_refine_ls_goodness_of_fit_ref 1.139
_refine_ls_hydrogen_treatment mixed
_refine_ls_matrix_type full
_refine_ls_number_parameters 181
_refine_ls_number_reflns 2192
_refine_ls_number_restraints 3
_refine_ls_restrained_S_all 1.139
_refine_ls_R_factor_all 0.0403
_refine_ls_R_factor_gt 0.0359
_refine_ls_shift/su_max 0.001
_refine_ls_shift/su_mean 0.000
_refine_ls_structure_factor_coef Fsqd
_refine_ls_weighting_details 'calc w = 1/[\s^2^(Fo^2^)+(0.0683P)^2^+3.1343P] where P=(Fo^2^+2Fc^2^)/3'
_refine_ls_weighting_scheme calc
_refine_ls_wR_factor_gt 0.0937
_refine_ls_wR_factor_ref 0.1063
_reflns_number_gt 2034
_reflns_number_total 2192
_reflns_threshold_expression I>2\s(I)
_cod_data_source_file sg2044.cif
_cod_data_source_block I
_cod_original_sg_symbol_H-M 'C 2/c'
_cod_database_code 2210002
_cod_database_fobs_code 2210002

loop_
_symmetry_equiv_pos_as_xyz
'x, y, z'
'-x, y, -z+1/2'
'x+1/2, y+1/2, z'
'-x+1/2, y+1/2, -z+1/2'
'-x, -y, -z'
'x, -y, z-1/2'
'-x+1/2, -y+1/2, -z'
'x+1/2, -y+1/2, z-1/2'

loop_
_atom_site_disorder_group
_atom_site_type_symbol
_atom_site_label
_atom_site_fract_x
_atom_site_fract_y
_atom_site_fract_z
_atom_site_U_iso_or_equiv
_atom_site_adp_type
_atom_site_calc_flag
_atom_site_refinement_flags
_atom_site_occupancy
. Br Br1 0.819795(14) 0.33487(2) 0.70104(4) 0.02083(17) Uani d . 1
. O O1 0.52859(11) 0.43359(15) 0.9250(3) 0.0243(5) Uani d D 1
. N N1 0.64231(13) 0.15140(17) 0.8332(4) 0.0172(6) Uani d . 1
. N N3 0.57099(12) 0.04578(17) 0.9157(3) 0.0178(5) Uani d . 1
. N N6 0.63246(12) 0.30367(17) 0.8654(3) 0.0166(5) Uani d . 1
. H H6A 0.6093 0.3488 0.8849 0.020 Uiso calc R 1
. N N7 0.51217(12) 0.25824(17) 0.9981(3) 0.0159(5) Uani d . 1
. N N9 0.48491(12) 0.11728(17) 1.0204(3) 0.0161(6) Uani d . 1
. H H9A 0.4632 0.0711 1.0427 0.019 Uiso calc R 1
. C C2 0.62110(15) 0.0703(2) 0.8545(4) 0.0199(7) Uani d . 1
. H H2A 0.6453 0.0234 0.8211 0.024 Uiso calc R 1
. C C4 0.53936(14) 0.1164(2) 0.9583(4) 0.0147(6) Uani d . 1
. C C5 0.55561(14) 0.20407(19) 0.9439(4) 0.0144(6) Uani d . 1
. C C6 0.61061(14) 0.2209(2) 0.8804(4) 0.0149(6) Uani d . 1
. C C8 0.47120(14) 0.2032(2) 1.0407(4) 0.0162(6) Uani d . 1
. H H8A 0.4351 0.2220 1.0821 0.019 Uiso calc R 1
. C C9 0.69148(16) 0.3211(2) 0.8193(4) 0.0174(7) Uani d . 1
. H H9B 0.7160 0.2657 0.8329 0.021 Uiso calc R 1
. H H9C 0.7138 0.3646 0.9048 0.021 Uiso calc R 1
. C C10 0.68845(14) 0.35595(19) 0.6315(4) 0.0144(6) Uani d . 1
. C C12 0.74120(16) 0.3994(2) 0.3922(4) 0.0219(7) Uani d . 1
. H H12A 0.7786 0.4050 0.3477 0.026 Uiso calc R 1
. C C13 0.68472(16) 0.4239(2) 0.2884(4) 0.0245(8) Uani d . 1
. H H13A 0.6833 0.4469 0.1719 0.029 Uiso calc R 1
. C C14 0.63116(16) 0.4149(2) 0.3536(4) 0.0229(7) Uani d . 1
. H H14A 0.5926 0.4315 0.2820 0.028 Uiso calc R 1
. C C11 0.74175(14) 0.36674(19) 0.5612(4) 0.0151(6) Uani d . 1
. C C15 0.63281(15) 0.3814(2) 0.5247(4) 0.0188(7) Uani d . 1
. H H15A 0.5953 0.3760 0.5689 0.023 Uiso calc R 1
. H H1W 0.520(2) 0.378(2) 0.951(6) 0.050 Uiso d D 1
1 H H1VA 0.507(4) 0.440(5) 0.809(6) 0.050 Uiso d PD 0.50
2 H H1VB 0.506(4) 0.480(5) 0.958(12) 0.050 Uiso d PD 0.50

loop_
_atom_site_aniso_label
_atom_site_aniso_U_11
_atom_site_aniso_U_22
_atom_site_aniso_U_33
_atom_site_aniso_U_12
_atom_site_aniso_U_13
_atom_site_aniso_U_23
Br1 0.0130(2) 0.0221(2) 0.0275(2) -0.00032(11) 0.00418(15) 0.00068(11)
O1 0.0280(13) 0.0146(11) 0.0311(13) -0.0022(10) 0.0072(10) 0.0003(10)
N1 0.0162(14) 0.0156(12) 0.0213(13) 0.0008(10) 0.0070(11) 0.0010(10)
N3 0.0182(13) 0.0155(12) 0.0209(13) -0.0018(11) 0.0063(10) 0.0011(10)
N6 0.0152(13) 0.0120(12) 0.0245(13) -0.0009(10) 0.0090(10) -0.0010(10)
N7 0.0164(13) 0.0153(13) 0.0175(12) 0.0014(10) 0.0067(10) 0.0003(10)
N9 0.0156(13) 0.0127(12) 0.0207(13) -0.0037(10) 0.0051(11) 0.0019(10)
C2 0.0193(16) 0.0205(16) 0.0213(15) 0.0036(13) 0.0071(13) 0.0006(13)
C4 0.0148(15) 0.0158(15) 0.0131(14) -0.0003(12) 0.0017(12) 0.0015(11)
C5 0.0166(15) 0.0143(15) 0.0121(13) -0.0020(12) 0.0024(11) 0.0018(11)
C6 0.0154(15) 0.0167(14) 0.0128(13) -0.0012(12) 0.0036(11) 0.0019(11)
C8 0.0163(16) 0.0158(15) 0.0176(14) 0.0031(12) 0.0063(12) 0.0019(12)
C9 0.0176(16) 0.0189(15) 0.0164(15) 0.0012(12) 0.0053(12) 0.0031(11)
C10 0.0161(15) 0.0088(13) 0.0190(15) -0.0020(12) 0.0055(12) -0.0032(11)
C12 0.0276(18) 0.0177(15) 0.0237(16) -0.0019(13) 0.0136(13) 0.0000(13)
C13 0.040(2) 0.0181(17) 0.0164(15) 0.0049(14) 0.0072(15) 0.0031(12)
C14 0.0253(17) 0.0181(15) 0.0230(16) 0.0072(13) -0.0015(13) -0.0009(13)
C11 0.0163(15) 0.0100(14) 0.0186(14) -0.0010(12) 0.0026(12) -0.0013(11)
C15 0.0162(16) 0.0157(15) 0.0249(16) 0.0012(12) 0.0051(13) -0.0023(12)

loop_
_atom_type_symbol
_atom_type_description
_atom_type_scat_dispersion_real
_atom_type_scat_dispersion_imag
_atom_type_scat_source
C C 0.0033 0.0016 'International Tables Vol C Tables 4.2.6.8 and 6.1.1.4'
H H 0.0000 0.0000 'International Tables Vol C Tables 4.2.6.8 and 6.1.1.4'
N N 0.0061 0.0033 'International Tables Vol C Tables 4.2.6.8 and 6.1.1.4'
O O 0.0106 0.0060 'International Tables Vol C Tables 4.2.6.8 and 6.1.1.4'
Br Br -0.2901 2.4595 'International Tables Vol C Tables 4.2.6.8 and 6.1.1.4'

loop_
_geom_angle_atom_site_label_1
_geom_angle_atom_site_label_2
_geom_angle_atom_site_label_3
_geom_angle
_geom_angle_publ_flag
H1W O1 H1VA 103(6) ?
H1W O1 H1VB 120(7) ?
H1VA O1 H1VB 89(8) ?
C2 N1 C6 118.4(3) y
C2 N3 C4 111.2(3) y
C6 N6 C9 122.9(3) y
C6 N6 H6A 118.6 ?
C9 N6 H6A 118.6 ?
C8 N7 C5 104.0(2) y
C8 N9 C4 106.1(3) y
C8 N9 H9A 126.9 ?
C4 N9 H9A 126.9 ?
N3 C2 N1 129.2(3) y
N3 C2 H2A 115.4 ?
N1 C2 H2A 115.4 ?
N3 C4 N9 128.0(3) y
N3 C4 C5 126.1(3) y
N9 C4 C5 105.8(3) y
N7 C5 C4 110.1(3) y
N7 C5 C6 133.1(3) y
C4 C5 C6 116.9(3) y
N1 C6 N6 119.4(3) ?
N1 C6 C5 118.1(3) y
N6 C6 C5 122.5(3) ?
N7 C8 N9 113.9(3) y
N7 C8 H8A 123.0 ?
N9 C8 H8A 123.0 ?
N6 C9 C10 114.6(3) ?
N6 C9 H9B 108.6 ?
C10 C9 H9B 108.6 ?
N6 C9 H9C 108.6 ?
C10 C9 H9C 108.6 ?
H9B C9 H9C 107.6 ?
C11 C10 C15 116.9(3) ?
C11 C10 C9 121.1(3) ?
C15 C10 C9 121.9(3) ?
C11 C12 C13 118.6(3) ?
C11 C12 H12A 120.7 ?
C13 C12 H12A 120.7 ?
C14 C13 C12 120.1(3) ?
C14 C13 H13A 119.9 ?
C12 C13 H13A 119.9 ?
C13 C14 C15 120.3(3) ?
C13 C14 H14A 119.8 ?
C15 C14 H14A 119.8 ?
C12 C11 C10 123.1(3) ?
C12 C11 Br1 117.6(2) ?
C10 C11 Br1 119.3(2) ?
C10 C15 C14 121.0(3) ?
C10 C15 H15A 119.5 ?
C14 C15 H15A 119.5 ?

loop_
_geom_bond_atom_site_label_1
_geom_bond_atom_site_label_2
_geom_bond_distance
_geom_bond_publ_flag
Br1 C11 1.901(3) y
O1 H1W 0.89(3) ?
O1 H1VA 0.93(3) ?
O1 H1VB 0.92(3) ?
N1 C2 1.333(4) y
N1 C6 1.347(4) y
N3 C2 1.326(4) y
N3 C4 1.346(4) y
N6 C6 1.353(4) y
N6 C9 1.429(4) y
N6 H6A 0.8800 ?
N7 C8 1.311(4) y
N7 C5 1.378(4) y
N9 C8 1.349(4) y
N9 C4 1.366(4) y
N9 H9A 0.8800 ?
C2 H2A 0.9500 ?
C4 C5 1.383(4) y
C5 C6 1.406(4) y
C8 H8A 0.9500 ?
C9 C10 1.517(4) ?
C9 H9B 0.9900 ?
C9 H9C 0.9900 ?
C10 C11 1.385(4) ?
C10 C15 1.388(4) ?
C12 C11 1.379(4) ?
C12 C13 1.389(5) ?
C12 H12A 0.9500 ?
C13 C14 1.367(5) ?
C13 H13A 0.9500 ?
C14 C15 1.395(5) ?
C14 H14A 0.9500 ?
C15 H15A 0.9500 ?

loop_
_geom_hbond_atom_site_label_D
_geom_hbond_atom_site_label_H
_geom_hbond_atom_site_label_A
_geom_hbond_site_symmetry_A
_geom_hbond_distance_DH
_geom_hbond_distance_HA
_geom_hbond_distance_DA
_geom_hbond_angle_DHA
N6 H6A O1 . 0.88 2.25 3.107(4) 163
O1 H1W N7 . 0.89(3) 1.86(3) 2.748(3) 172(5)
N9 H9A N3 5_657 0.88 1.97 2.838(4) 168.5
O1 H1VA O1 2_656 0.93(3) 1.81(3) 2.728(5) 170(8)
O1 H1VB O1 5_667 0.92(3) 1.83(3) 2.732(5) 167(9)

loop_
_geom_torsion_atom_site_label_1
_geom_torsion_atom_site_label_2
_geom_torsion_atom_site_label_3
_geom_torsion_atom_site_label_4
_geom_torsion
_geom_torsion_publ_flag
C4 N3 C2 N1 0.5(5) ?
C6 N1 C2 N3 0.9(5) ?
C2 N3 C4 N9 178.1(3) ?
C2 N3 C4 C5 -0.6(4) ?
C8 N9 C4 N3 -179.1(3) ?
C8 N9 C4 C5 -0.2(3) ?
C8 N7 C5 C4 -0.8(3) ?
C8 N7 C5 C6 179.4(3) ?
N3 C4 C5 N7 179.5(3) ?
N9 C4 C5 N7 0.6(3) ?
N3 C4 C5 C6 -0.6(4) ?
N9 C4 C5 C6 -179.5(2) ?
C2 N1 C6 N6 177.8(3) ?
C2 N1 C6 C5 -2.1(4) ?
C9 N6 C6 N1 -6.8(4) y
C9 N6 C6 C5 173.1(3) ?
N7 C5 C6 N1 -178.2(3) ?
C4 C5 C6 N1 2.0(4) ?
N7 C5 C6 N6 1.9(5) ?
C4 C5 C6 N6 -178.0(3) ?
C5 N7 C8 N9 0.7(3) ?
C4 N9 C8 N7 -0.4(3) ?
C6 N6 C9 C10 106.9(3) y
N6 C9 C10 C11 -172.9(3) ?
N6 C9 C10 C15 9.4(4) y
C11 C12 C13 C14 -0.4(5) ?
C12 C13 C14 C15 0.2(5) ?
C13 C12 C11 C10 1.0(5) ?
C13 C12 C11 Br1 -179.4(2) ?
C15 C10 C11 C12 -1.3(4) ?
C9 C10 C11 C12 -179.1(3) ?
C15 C10 C11 Br1 179.1(2) ?
C9 C10 C11 Br1 1.3(4) ?
C11 C10 C15 C14 1.0(4) ?
C9 C10 C15 C14 178.8(3) ?
C13 C14 C15 C10 -0.5(5) ?
